data_7017695
loop_
_publ_author_name
'Liang, Lan-Chang'
'Lee, Wei-Ying'
'Hung, Yu-Ting'
'Hsiao, Yi-Chen'
'Cheng, Liang-Chien'
'Chen, Wei-Chen'

_publ_section_title
;
 Nickel complexes incorporating an amido phosphine chelate with a pendant
 amine arm: synthesis, structure, and catalytic Kumada coupling.
;
_journal_issue 4
_journal_name_full 'Dalton transactions (Cambridge, England : 2003)'
_journal_page_first 1381
_journal_page_last 1388
_journal_paper_doi 10.1039/c1dt11338k
_journal_volume 41
_journal_year 2012
_chemical_formula_moiety 'C28 H37 N2 Ni P'
_chemical_formula_sum 'C28 H37 N2 Ni P'
_chemical_formula_weight 491.28
_chemical_name_systematic
;
?
;
_space_group_IT_number 2
_symmetry_cell_setting triclinic
_symmetry_space_group_name_Hall '-P 1'
_symmetry_space_group_name_H-M 'P -1'
_atom_sites_solution_hydrogens geom
_atom_sites_solution_primary direct
_atom_sites_solution_secondary difmap
_audit_creation_method SHELXL-97
_cell_angle_alpha 68.739(2)
_cell_angle_beta 73.9460(10)
_cell_angle_gamma 89.1460(10)
_cell_formula_units_Z 2
_cell_length_a 9.7598(3)
_cell_length_b 10.5483(2)
_cell_length_c 14.2416(4)
_cell_measurement_reflns_used 12346
_cell_measurement_temperature 200(2)
_cell_measurement_theta_max 25.35
_cell_measurement_theta_min 2.037
_cell_volume 1307.11(6)
_computing_cell_refinement 'HKL Scalepack (Otwinowski & Minor 1997)'
_computing_data_collection 'Collect (Nonius BV, 1997-2000)'
_computing_data_reduction 'HKL Denzo and Scalepack'
_computing_molecular_graphics 'Ortep-3 for Windows (Farrugia, 1997)'
_computing_publication_material 'WinGX publication routines (Farrugia, 1999)'
_computing_structure_refinement 'SHELXL-97 (Sheldrick, 1997)'
_computing_structure_solution 'SHELXS-86 (Sheldrick, 1986)'
_diffrn_ambient_temperature 200(2)
_diffrn_detector_area_resol_mean 9
_diffrn_measured_fraction_theta_full 0.992
_diffrn_measured_fraction_theta_max 0.992
_diffrn_measurement_device_type KappaCCD
_diffrn_measurement_method 'CCD rotation images, thick slices'
_diffrn_radiation_monochromator graphite
_diffrn_radiation_source 'fine-focus sealed tube'
_diffrn_radiation_type MoK\a
_diffrn_radiation_wavelength 0.71073
_diffrn_reflns_av_R_equivalents 0.0608
_diffrn_reflns_av_sigmaI/netI 0.0575
_diffrn_reflns_limit_h_max 11
_diffrn_reflns_limit_h_min -11
_diffrn_reflns_limit_k_max 12
_diffrn_reflns_limit_k_min -12
_diffrn_reflns_limit_l_max 17
_diffrn_reflns_limit_l_min -16
_diffrn_reflns_number 16017
_diffrn_reflns_theta_full 25.42
_diffrn_reflns_theta_max 25.42
_diffrn_reflns_theta_min 2.08
_exptl_absorpt_coefficient_mu 0.821
_exptl_absorpt_correction_T_max 0.9291
_exptl_absorpt_correction_T_min 0.8183
_exptl_absorpt_correction_type multi-scan
_exptl_absorpt_process_details 'SADABS 2.10 (Sheldrick, 2003)'
_exptl_crystal_colour 'red brown'
_exptl_crystal_density_diffrn 1.248
_exptl_crystal_density_method 'not measured'
_exptl_crystal_description prism
_exptl_crystal_F_000 524
_exptl_crystal_size_max 0.34
_exptl_crystal_size_mid 0.11
_exptl_crystal_size_min 0.05
_refine_diff_density_max 0.891
_refine_diff_density_min -0.962
_refine_diff_density_rms 0.235
_refine_ls_extinction_coef 0.085(8)
_refine_ls_extinction_expression Fc^*^=kFc[1+0.001xFc^2^\l^3^/sin(2\q)]^-1/4^
_refine_ls_extinction_method SHELXL
_refine_ls_goodness_of_fit_ref 1.145
_refine_ls_hydrogen_treatment constr
_refine_ls_matrix_type full
_refine_ls_number_parameters 284
_refine_ls_number_reflns 4792
_refine_ls_number_restraints 0
_refine_ls_restrained_S_all 1.145
_refine_ls_R_factor_all 0.0983
_refine_ls_R_factor_gt 0.0669
_refine_ls_shift/su_max 0.003
_refine_ls_shift/su_mean 0.000
_refine_ls_structure_factor_coef Fsqd
_refine_ls_weighting_details 'calc w=1/[\s^2^(Fo^2^)+(0.1229P)^2^+0.0564P] where P=(Fo^2^+2Fc^2^)/3'
_refine_ls_weighting_scheme calc
_refine_ls_wR_factor_gt 0.1673
_refine_ls_wR_factor_ref 0.2051
_reflns_number_gt 3609
_reflns_number_total 4792
_reflns_threshold_expression >2sigma(I)
_cod_data_source_file c1dt11338k.txt
_cod_data_source_block 8383
_cod_database_code 7017695

loop_
_symmetry_equiv_pos_as_xyz
'x, y, z'
'-x, -y, -z'

loop_
_atom_site_label
_atom_site_type_symbol
_atom_site_fract_x
_atom_site_fract_y
_atom_site_fract_z
_atom_site_U_iso_or_equiv
_atom_site_adp_type
_atom_site_occupancy
_atom_site_symmetry_multiplicity
_atom_site_calc_flag
_atom_site_refinement_flags
Ni1 Ni 0.64898(5) 0.44740(5) 0.64222(4) 0.0449(3) Uani 1 1 d .
P1 P 0.69217(11) 0.61625(11) 0.67785(8) 0.0403(3) Uani 1 1 d .
N1 N 0.7403(4) 0.5593(4) 0.5002(3) 0.0514(9) Uani 1 1 d .
N2 N 0.6509(4) 0.2965(4) 0.5870(3) 0.0562(10) Uani 1 1 d .
C1 C 0.8240(4) 0.5925(4) 0.7517(3) 0.0419(9) Uani 1 1 d .
C2 C 0.8828(5) 0.4697(5) 0.7799(3) 0.0501(10) Uani 1 1 d .
H2 H 0.8520 0.3986 0.7644 0.060 Uiso 1 1 calc R
C3 C 0.9883(5) 0.4510(5) 0.8316(4) 0.0591(12) Uani 1 1 d .
H3 H 1.0275 0.3678 0.8504 0.071 Uiso 1 1 calc R
C4 C 1.0340(5) 0.5545(5) 0.8546(4) 0.0567(12) Uani 1 1 d .
H4 H 1.1047 0.5421 0.8887 0.068 Uiso 1 1 calc R
C5 C 0.9752(5) 0.6784(5) 0.8274(4) 0.0617(12) Uani 1 1 d .
H5 H 1.0067 0.7493 0.8428 0.074 Uiso 1 1 calc R
C6 C 0.8698(5) 0.6962(5) 0.7773(4) 0.0564(11) Uani 1 1 d .
H6 H 0.8289 0.7787 0.7606 0.068 Uiso 1 1 calc R
C7 C 0.5495(4) 0.6922(4) 0.7466(3) 0.0435(9) Uani 1 1 d .
C8 C 0.5070(5) 0.6498(5) 0.8554(4) 0.0636(13) Uani 1 1 d .
H8 H 0.5570 0.5865 0.8946 0.076 Uiso 1 1 calc R
C9 C 0.3907(6) 0.7009(7) 0.9063(4) 0.0757(16) Uani 1 1 d .
H9 H 0.3611 0.6694 0.9795 0.091 Uiso 1 1 calc R
C10 C 0.3195(5) 0.7966(6) 0.8503(5) 0.0702(15) Uani 1 1 d .
H10 H 0.2430 0.8322 0.8850 0.084 Uiso 1 1 calc R
C11 C 0.3603(5) 0.8411(5) 0.7424(5) 0.0657(14) Uani 1 1 d .
H11 H 0.3106 0.9061 0.7044 0.079 Uiso 1 1 calc R
C12 C 0.4747(5) 0.7899(5) 0.6897(4) 0.0526(11) Uani 1 1 d .
H12 H 0.5018 0.8205 0.6165 0.063 Uiso 1 1 calc R
C13 C 0.7745(4) 0.7450(4) 0.5493(3) 0.0429(9) Uani 1 1 d .
C14 C 0.8170(5) 0.8809(5) 0.5246(4) 0.0522(11) Uani 1 1 d .
H14 H 0.8001 0.9153 0.5779 0.063 Uiso 1 1 calc R
C15 C 0.8843(5) 0.9659(5) 0.4220(4) 0.0591(12) Uani 1 1 d .
H15 H 0.9123 1.0571 0.4057 0.071 Uiso 1 1 calc R
C16 C 0.9088(5) 0.9130(5) 0.3441(4) 0.0594(12) Uani 1 1 d .
H16 H 0.9552 0.9695 0.2750 0.071 Uiso 1 1 calc R
C17 C 0.8670(5) 0.7794(5) 0.3652(3) 0.0567(12) Uani 1 1 d .
H17 H 0.8865 0.7472 0.3106 0.068 Uiso 1 1 calc R
C18 C 0.7947(4) 0.6900(5) 0.4690(3) 0.0477(10) Uani 1 1 d .
C19 C 0.7698(6) 0.4912(6) 0.4250(4) 0.0679(14) Uani 1 1 d .
H19A H 0.8669 0.4651 0.4134 0.081 Uiso 1 1 calc R
H19B H 0.7584 0.5515 0.3581 0.081 Uiso 1 1 calc R
C20 C 0.6652(6) 0.3683(6) 0.4717(5) 0.0734(15) Uani 1 1 d .
H20A H 0.6968 0.3063 0.4353 0.088 Uiso 1 1 calc R
H20B H 0.5727 0.3951 0.4628 0.088 Uiso 1 1 calc R
C21 C 0.5301(7) 0.1917(6) 0.6301(6) 0.0882(19) Uani 1 1 d .
H21A H 0.4442 0.2344 0.6225 0.132 Uiso 1 1 calc R
H21B H 0.5195 0.1413 0.7034 0.132 Uiso 1 1 calc R
H21C H 0.5473 0.1307 0.5928 0.132 Uiso 1 1 calc R
C22 C 0.7837(6) 0.2326(6) 0.5986(5) 0.0732(15) Uani 1 1 d .
H22A H 0.8622 0.3023 0.5703 0.110 Uiso 1 1 calc R
H22B H 0.8020 0.1717 0.5612 0.110 Uiso 1 1 calc R
H22C H 0.7732 0.1823 0.6718 0.110 Uiso 1 1 calc R
C23 C 0.5493(5) 0.3403(5) 0.7895(4) 0.0525(11) Uani 1 1 d .
H23A H 0.5682 0.2455 0.8048 0.063 Uiso 1 1 calc R
H23B H 0.5871 0.3726 0.8339 0.063 Uiso 1 1 calc R
C24 C 0.3859(5) 0.3492(6) 0.8167(4) 0.0660(13) Uani 1 1 d .
H24A H 0.3678 0.4446 0.7981 0.079 Uiso 1 1 calc R
H24B H 0.3483 0.3138 0.7738 0.079 Uiso 1 1 calc R
C25 C 0.3049(6) 0.2719(7) 0.9316(5) 0.0881(19) Uani 1 1 d .
H25A H 0.3535 0.2942 0.9754 0.106 Uiso 1 1 calc R
H25B H 0.2095 0.3019 0.9458 0.106 Uiso 1 1 calc R
C26 C 0.2927(13) 0.1195(9) 0.9612(9) 0.177(4) Uani 1 1 d .
H26A H 0.2553 0.0994 0.9113 0.212 Uiso 1 1 calc R
H26B H 0.3883 0.0895 0.9536 0.212 Uiso 1 1 calc R
C27 C 0.2057(13) 0.0410(9) 1.0641(9) 0.177(4) Uani 1 1 d .
H27A H 0.2528 0.0476 1.1141 0.212 Uiso 1 1 calc R
H27B H 0.1160 0.0818 1.0764 0.212 Uiso 1 1 calc R
C28 C 0.1750(13) -0.0949(9) 1.0852(7) 0.151(4) Uani 1 1 d .
H28A H 0.1181 -0.1389 1.1572 0.227 Uiso 1 1 calc R
H28B H 0.2627 -0.1372 1.0739 0.227 Uiso 1 1 calc R
H28C H 0.1229 -0.1035 1.0394 0.227 Uiso 1 1 calc R

loop_
_atom_site_aniso_label
_atom_site_aniso_U_11
_atom_site_aniso_U_22
_atom_site_aniso_U_33
_atom_site_aniso_U_23
_atom_site_aniso_U_13
_atom_site_aniso_U_12
Ni1 0.0385(4) 0.0467(4) 0.0588(4) -0.0278(3) -0.0178(3) 0.0074(2)
P1 0.0396(6) 0.0412(6) 0.0454(6) -0.0203(5) -0.0152(4) 0.0077(4)
N1 0.051(2) 0.065(3) 0.053(2) -0.0361(19) -0.0204(17) 0.0116(18)
N2 0.048(2) 0.057(2) 0.086(3) -0.046(2) -0.0279(19) 0.0127(18)
C1 0.038(2) 0.049(2) 0.041(2) -0.0199(19) -0.0105(16) 0.0070(18)
C2 0.046(2) 0.055(3) 0.056(2) -0.027(2) -0.018(2) 0.010(2)
C3 0.050(3) 0.065(3) 0.065(3) -0.022(2) -0.024(2) 0.023(2)
C4 0.047(3) 0.072(3) 0.059(3) -0.027(2) -0.025(2) 0.013(2)
C5 0.063(3) 0.064(3) 0.072(3) -0.032(3) -0.031(2) 0.004(2)
C6 0.057(3) 0.056(3) 0.069(3) -0.028(2) -0.032(2) 0.012(2)
C7 0.040(2) 0.047(2) 0.053(2) -0.026(2) -0.0180(18) 0.0088(18)
C8 0.062(3) 0.082(4) 0.057(3) -0.035(3) -0.022(2) 0.025(3)
C9 0.064(3) 0.110(5) 0.066(3) -0.051(3) -0.014(3) 0.027(3)
C10 0.049(3) 0.094(4) 0.093(4) -0.062(4) -0.023(3) 0.027(3)
C11 0.049(3) 0.057(3) 0.102(4) -0.034(3) -0.033(3) 0.018(2)
C12 0.046(2) 0.056(3) 0.068(3) -0.029(2) -0.025(2) 0.011(2)
C13 0.037(2) 0.050(2) 0.046(2) -0.0180(19) -0.0169(17) 0.0069(18)
C14 0.054(3) 0.053(3) 0.055(2) -0.021(2) -0.024(2) 0.009(2)
C15 0.054(3) 0.052(3) 0.062(3) -0.007(2) -0.022(2) 0.006(2)
C16 0.048(3) 0.064(3) 0.051(2) -0.005(2) -0.014(2) 0.011(2)
C17 0.047(3) 0.080(4) 0.043(2) -0.020(2) -0.0160(19) 0.019(2)
C18 0.039(2) 0.061(3) 0.052(2) -0.026(2) -0.0203(18) 0.014(2)
C19 0.077(3) 0.081(4) 0.067(3) -0.048(3) -0.028(3) 0.021(3)
C20 0.078(4) 0.082(4) 0.099(4) -0.062(3) -0.048(3) 0.027(3)
C21 0.077(4) 0.081(4) 0.129(5) -0.062(4) -0.032(4) -0.010(3)
C22 0.068(3) 0.068(3) 0.107(4) -0.047(3) -0.042(3) 0.029(3)
C23 0.046(2) 0.049(3) 0.065(3) -0.022(2) -0.018(2) 0.003(2)
C24 0.047(3) 0.069(3) 0.079(3) -0.023(3) -0.019(2) 0.002(2)
C25 0.052(3) 0.100(5) 0.086(4) -0.013(4) -0.007(3) 0.001(3)
C26 0.169(7) 0.092(5) 0.166(7) 0.006(4) 0.036(5) -0.001(4)
C27 0.169(7) 0.092(5) 0.166(7) 0.006(4) 0.036(5) -0.001(4)
C28 0.197(10) 0.108(7) 0.120(7) -0.050(6) 0.009(7) -0.001(7)

loop_
_atom_type_symbol
_atom_type_description
_atom_type_scat_dispersion_real
_atom_type_scat_dispersion_imag
_atom_type_scat_source
C C 0.0033 0.0016 'International Tables Vol C Tables 4.2.6.8 and 6.1.1.4'
H H 0.0000 0.0000 'International Tables Vol C Tables 4.2.6.8 and 6.1.1.4'
N N 0.0061 0.0033 'International Tables Vol C Tables 4.2.6.8 and 6.1.1.4'
Ni Ni 0.3393 1.1124 'International Tables Vol C Tables 4.2.6.8 and 6.1.1.4'
P P 0.1023 0.0942 'International Tables Vol C Tables 4.2.6.8 and 6.1.1.4'

loop_
_geom_angle_atom_site_label_1
_geom_angle_atom_site_label_2
_geom_angle_atom_site_label_3
_geom_angle
N1 Ni1 C23 176.92(16)
N1 Ni1 N2 84.98(16)
C23 Ni1 N2 97.52(18)
N1 Ni1 P1 85.90(11)
C23 Ni1 P1 91.89(14)
N2 Ni1 P1 167.62(12)
C13 P1 C7 107.13(19)
C13 P1 C1 106.51(18)
C7 P1 C1 103.54(17)
C13 P1 Ni1 102.58(14)
C7 P1 Ni1 121.60(14)
C1 P1 Ni1 114.49(13)
C18 N1 C19 119.6(4)
C18 N1 Ni1 123.7(3)
C19 N1 Ni1 116.1(3)
C21 N2 C22 110.1(4)
C21 N2 C20 106.9(4)
C22 N2 C20 109.0(4)
C21 N2 Ni1 120.7(3)
C22 N2 Ni1 104.7(3)
C20 N2 Ni1 104.9(3)
C2 C1 C6 118.7(4)
C2 C1 P1 119.3(3)
C6 C1 P1 121.9(3)
C1 C2 C3 120.5(4)
C1 C2 H2 119.7
C3 C2 H2 119.7
C4 C3 C2 120.1(4)
C4 C3 H3 119.9
C2 C3 H3 119.9
C3 C4 C5 120.1(4)
C3 C4 H4 120.0
C5 C4 H4 120.0
C6 C5 C4 119.8(4)
C6 C5 H5 120.1
C4 C5 H5 120.1
C5 C6 C1 120.8(4)
C5 C6 H6 119.6
C1 C6 H6 119.6
C8 C7 C12 118.5(4)
C8 C7 P1 121.6(3)
C12 C7 P1 119.8(3)
C9 C8 C7 120.5(5)
C9 C8 H8 119.8
C7 C8 H8 119.8
C10 C9 C8 120.5(5)
C10 C9 H9 119.8
C8 C9 H9 119.8
C9 C10 C11 120.1(4)
C9 C10 H10 120.0
C11 C10 H10 120.0
C10 C11 C12 120.6(5)
C10 C11 H11 119.7
C12 C11 H11 119.7
C11 C12 C7 119.8(4)
C11 C12 H12 120.1
C7 C12 H12 120.1
C14 C13 C18 120.9(4)
C14 C13 P1 127.9(3)
C18 C13 P1 111.2(3)
C15 C14 C13 121.0(4)
C15 C14 H14 119.5
C13 C14 H14 119.5
C16 C15 C14 118.6(5)
C16 C15 H15 120.7
C14 C15 H15 120.7
C17 C16 C15 122.1(4)
C17 C16 H16 118.9
C15 C16 H16 118.9
C16 C17 C18 120.9(4)
C16 C17 H17 119.5
C18 C17 H17 119.5
N1 C18 C17 127.3(4)
N1 C18 C13 116.4(4)
C17 C18 C13 116.3(4)
N1 C19 C20 106.6(4)
N1 C19 H19A 110.4
C20 C19 H19A 110.4
N1 C19 H19B 110.4
C20 C19 H19B 110.4
H19A C19 H19B 108.6
C19 C20 N2 110.6(4)
C19 C20 H20A 109.5
N2 C20 H20A 109.5
C19 C20 H20B 109.5
N2 C20 H20B 109.5
H20A C20 H20B 108.1
N2 C21 H21A 109.5
N2 C21 H21B 109.5
H21A C21 H21B 109.5
N2 C21 H21C 109.5
H21A C21 H21C 109.5
H21B C21 H21C 109.5
N2 C22 H22A 109.5
N2 C22 H22B 109.5
H22A C22 H22B 109.5
N2 C22 H22C 109.5
H22A C22 H22C 109.5
H22B C22 H22C 109.5
C24 C23 Ni1 112.8(3)
C24 C23 H23A 109.0
Ni1 C23 H23A 109.0
C24 C23 H23B 109.0
Ni1 C23 H23B 109.0
H23A C23 H23B 107.8
C25 C24 C23 114.5(4)
C25 C24 H24A 108.6
C23 C24 H24A 108.6
C25 C24 H24B 108.6
C23 C24 H24B 108.6
H24A C24 H24B 107.6
C26 C25 C24 113.0(6)
C26 C25 H25A 109.0
C24 C25 H25A 109.0
C26 C25 H25B 109.0
C24 C25 H25B 109.0
H25A C25 H25B 107.8
C27 C26 C25 116.3(9)
C27 C26 H26A 108.2
C25 C26 H26A 108.2
C27 C26 H26B 108.2
C25 C26 H26B 108.2
H26A C26 H26B 107.4
C28 C27 C26 116.2(10)
C28 C27 H27A 108.2
C26 C27 H27A 108.2
C28 C27 H27B 108.2
C26 C27 H27B 108.2
H27A C27 H27B 107.4
C27 C28 H28A 109.5
C27 C28 H28B 109.5
H28A C28 H28B 109.5
C27 C28 H28C 109.5
H28A C28 H28C 109.5
H28B C28 H28C 109.5

loop_
_geom_bond_atom_site_label_1
_geom_bond_atom_site_label_2
_geom_bond_distance
Ni1 N1 1.892(4)
Ni1 C23 1.951(5)
Ni1 N2 2.013(3)
Ni1 P1 2.0985(11)
P1 C13 1.804(4)
P1 C7 1.822(4)
P1 C1 1.836(4)
N1 C18 1.351(6)
N1 C19 1.458(6)
N2 C21 1.461(7)
N2 C22 1.474(6)
N2 C20 1.505(7)
C1 C2 1.377(6)
C1 C6 1.387(6)
C2 C3 1.397(6)
C2 H2 0.9300
C3 C4 1.361(7)
C3 H3 0.9300
C4 C5 1.386(7)
C4 H4 0.9300
C5 C6 1.380(7)
C5 H5 0.9300
C6 H6 0.9300
C7 C8 1.387(6)
C7 C12 1.397(6)
C8 C9 1.384(7)
C8 H8 0.9300
C9 C10 1.356(8)
C9 H9 0.9300
C10 C11 1.372(8)
C10 H10 0.9300
C11 C12 1.384(7)
C11 H11 0.9300
C12 H12 0.9300
C13 C14 1.387(6)
C13 C18 1.427(6)
C14 C15 1.381(6)
C14 H14 0.9300
C15 C16 1.377(7)
C15 H15 0.9300
C16 C17 1.373(7)
C16 H16 0.9300
C17 C18 1.416(6)
C17 H17 0.9300
C19 C20 1.485(8)
C19 H19A 0.9700
C19 H19B 0.9700
C20 H20A 0.9700
C20 H20B 0.9700
C21 H21A 0.9600
C21 H21B 0.9600
C21 H21C 0.9600
C22 H22A 0.9600
C22 H22B 0.9600
C22 H22C 0.9600
C23 C24 1.544(6)
C23 H23A 0.9700
C23 H23B 0.9700
C24 C25 1.517(8)
C24 H24A 0.9700
C24 H24B 0.9700
C25 C26 1.505(10)
C25 H25A 0.9700
C25 H25B 0.9700
C26 C27 1.417(12)
C26 H26A 0.9700
C26 H26B 0.9700
C27 C28 1.373(11)
C27 H27A 0.9700
C27 H27B 0.9700
C28 H28A 0.9600
C28 H28B 0.9600
C28 H28C 0.9600
